data_2223782
loop_
_publ_author_name
'Jia, Juan'
'Yao, Cheng'

_publ_section_title
;
 3,19-Diacetyl-12-nitromethyl-14-deoxyandrographolide
;
_journal_coeditor_code HB5144
_journal_issue 11
_journal_name_full 'Acta Crystallographica Section E'
_journal_page_first o2965
_journal_paper_doi 10.1107/S160053680904402X
_journal_volume 65
_journal_year 2009
_chemical_formula_iupac 'C24 H33 N O9'
_chemical_formula_moiety 'C24 H33 N O9'
_chemical_formula_sum 'C24 H33 N O9'
_chemical_formula_weight 479.51
_chemical_name_common 3,19-Diacetyl-12-nitromethyl-14-deoxyandrographolide
_chemical_name_systematic
;
3,19-Diacetyl-12-nitromethyl-14-deoxyandrographolide
;
_space_group_IT_number 4
_symmetry_cell_setting monoclinic
_symmetry_space_group_name_Hall 'P 2yb'
_symmetry_space_group_name_H-M 'P 1 21 1'
_atom_sites_solution_hydrogens geom
_atom_sites_solution_primary direct
_atom_sites_solution_secondary difmap
_audit_creation_method SHELXL-97
_cell_angle_alpha 90.00
_cell_angle_beta 117.04(3)
_cell_angle_gamma 90.00
_cell_formula_units_Z 2
_cell_length_a 10.533(2)
_cell_length_b 12.756(3)
_cell_length_c 10.659(2)
_cell_measurement_reflns_used 25
_cell_measurement_temperature 293(2)
_cell_measurement_theta_max 12
_cell_measurement_theta_min 9
_cell_volume 1275.6(6)
_computing_cell_refinement 'CAD-4 Software (Enraf--Nonius, 1989)'
_computing_data_collection 'CAD-4 Software (Enraf--Nonius, 1989)'
_computing_data_reduction 'XCAD4 (Harms & Wocadlo, 1995)'
_computing_molecular_graphics 'SHELXTL (Sheldrick, 2008)'
_computing_publication_material 'SHELXL97 (Sheldrick, 2008)'
_computing_structure_refinement 'SHELXL97 (Sheldrick, 2008)'
_computing_structure_solution 'SHELXS97 (Sheldrick, 2008)'
_diffrn_ambient_temperature 293(2)
_diffrn_measured_fraction_theta_full 1.000
_diffrn_measured_fraction_theta_max 1.000
_diffrn_measurement_device_type 'Enraf--Nonius CAD-4'
_diffrn_measurement_method \w/2\q
_diffrn_radiation_monochromator graphite
_diffrn_radiation_source 'fine-focus sealed tube'
_diffrn_radiation_type MoK\a
_diffrn_radiation_wavelength 0.71073
_diffrn_reflns_av_R_equivalents 0.0240
_diffrn_reflns_av_sigmaI/netI 0.0257
_diffrn_reflns_limit_h_max 12
_diffrn_reflns_limit_h_min -11
_diffrn_reflns_limit_k_max 0
_diffrn_reflns_limit_k_min -15
_diffrn_reflns_limit_l_max 0
_diffrn_reflns_limit_l_min -12
_diffrn_reflns_number 2565
_diffrn_reflns_theta_full 25.26
_diffrn_reflns_theta_max 25.26
_diffrn_reflns_theta_min 2.15
_diffrn_standards_decay_% 1
_diffrn_standards_interval_count 200
_diffrn_standards_interval_time 2h
_diffrn_standards_number 3
_exptl_absorpt_coefficient_mu 0.095
_exptl_absorpt_correction_type none
_exptl_crystal_colour colourless
_exptl_crystal_density_diffrn 1.248
_exptl_crystal_density_method 'not measured'
_exptl_crystal_description block
_exptl_crystal_F_000 512
_exptl_crystal_size_max 0.30
_exptl_crystal_size_mid 0.20
_exptl_crystal_size_min 0.20
_refine_diff_density_max 0.693
_refine_diff_density_min -0.476
_refine_ls_extinction_coef 0.063(8)
_refine_ls_extinction_expression Fc^*^=kFc[1+0.001xFc^2^\l^3^/sin(2\q)]^-1/4^
_refine_ls_extinction_method 'SHELXL97 (Sheldrick, 2008)'
_refine_ls_goodness_of_fit_ref 1.004
_refine_ls_hydrogen_treatment constr
_refine_ls_matrix_type full
_refine_ls_number_parameters 302
_refine_ls_number_reflns 2431
_refine_ls_number_restraints 14
_refine_ls_restrained_S_all 1.006
_refine_ls_R_factor_all 0.0868
_refine_ls_R_factor_gt 0.0718
_refine_ls_shift/su_max 0.000
_refine_ls_shift/su_mean 0.000
_refine_ls_structure_factor_coef Fsqd
_refine_ls_weighting_details 'calc w=1/[\s^2^(Fo^2^)+(0.1000P)^2^+1.1200P] where P=(Fo^2^+2Fc^2^)/3'
_refine_ls_weighting_scheme calc
_refine_ls_wR_factor_gt 0.1861
_refine_ls_wR_factor_ref 0.1990
_reflns_number_gt 1945
_reflns_number_total 2431
_reflns_threshold_expression I>2\s(I)
_cod_data_source_file hb5144.cif
_cod_data_source_block I
_cod_depositor_comments
;
The following automatic conversions were performed:
'_symmetry_cell_setting' value 'Monoclinic' changed to 'monoclinic'
according to '/home/saulius/struct/CIF-dictionaries/cif_core.dic'
dictionary named 'cif_core.dic' version 2.4.1 from 2010-06-29.

Automatic conversion script
Id: cif_fix_enum 1527 2010-12-29 10:47:43Z saulius 

The following automatic conversions were performed:

'_symmetry_cell_setting' value 'Monoclinic' changed to 'monoclinic'
according to /home/saulius/struct/CIF-dictionaries/cif_core.dic
dictionary named 'cif_core.dic' version 2.4.1 from 2010-06-29.

Automatic conversion script
Id: cif_fix_values 1715 2011-07-08 13:25:40Z adriana 
;
_cod_original_cell_volume 1275.6(4)
_cod_original_sg_symbol_H-M 'P 21'
_cod_database_code 2223782
_cod_database_fobs_code 2223782

loop_
_symmetry_equiv_pos_as_xyz
'x, y, z'
'-x, y+1/2, -z'

loop_
_atom_site_type_symbol
_atom_site_label
_atom_site_fract_x
_atom_site_fract_y
_atom_site_fract_z
_atom_site_U_iso_or_equiv
_atom_site_adp_type
_atom_site_calc_flag
_atom_site_refinement_flags
_atom_site_occupancy
_atom_site_disorder_assembly
_atom_site_disorder_group
N N 0.7992(9) -0.3512(6) 0.7140(12) 0.1177(19) Uani d . 1 . .
O O1 0.1814(7) 0.3398(4) 0.6418(6) 0.0915(17) Uani d . 1 . .
C C1 0.0804(12) 0.4065(7) 0.7867(12) 0.108(3) Uani d . 1 . .
H H1A 0.0769 0.4728 0.7427 0.162 Uiso calc R 1 . .
H H1B 0.1387 0.4127 0.8866 0.162 Uiso calc R 1 . .
H H1C -0.0143 0.3859 0.7679 0.162 Uiso calc R 1 . .
O O2 0.1466(6) 0.2330(3) 0.7887(5) 0.0719(13) Uani d . 1 . .
C C2 0.1425(7) 0.3259(5) 0.7293(8) 0.0645(16) Uani d . 1 . .
O O3 -0.1429(6) -0.0145(5) 0.8828(7) 0.0935(18) Uani d . 1 . .
C C3 -0.1806(8) 0.1612(7) 0.9391(9) 0.084(2) Uani d . 1 . .
H H3A -0.2668 0.1342 0.9365 0.126 Uiso calc R 1 . .
H H3B -0.2033 0.2160 0.8704 0.126 Uiso calc R 1 . .
H H3C -0.1207 0.1887 1.0312 0.126 Uiso calc R 1 . .
O O4 0.0165(4) 0.1100(3) 0.9106(4) 0.0555(10) Uani d . 1 . .
C C4 -0.1040(7) 0.0749(5) 0.9066(6) 0.0587(15) Uani d . 1 . .
C C5 0.1112(7) 0.0355(5) 0.8929(6) 0.0559(14) Uani d . 1 . .
H H5A 0.0813 -0.0350 0.9011 0.067 Uiso calc R 1 . .
H H5B 0.2070 0.0454 0.9681 0.067 Uiso calc R 1 . .
C C6 0.1141(6) 0.0463(5) 0.7499(5) 0.0470(12) Uani d . 1 . .
O O5 0.3609(8) -0.3524(5) 0.7817(8) 0.115(2) Uani d U 1 . .
C C7 0.1806(6) -0.0527(4) 0.7167(5) 0.0424(12) Uani d . 1 . .
H H7A 0.1659 -0.0412 0.6201 0.051 Uiso calc R 1 . .
O O6 0.4623(8) -0.1819(6) 0.3207(5) 0.106(2) Uani d . 1 . .
C C8 0.3456(6) -0.0689(4) 0.8036(5) 0.0456(12) Uani d . 1 . .
O O7 0.4337(11) -0.3352(6) 0.4088(7) 0.145(3) Uani d . 1 . .
O O8 0.8651(14) -0.3399(8) 0.6600(15) 0.218(7) Uani d . 1 . .
C C9 0.4175(7) 0.0340(5) 0.7949(8) 0.0644(16) Uani d . 1 . .
H H9A 0.5187 0.0294 0.8580 0.077 Uiso calc R 1 . .
H H9B 0.4063 0.0420 0.6999 0.077 Uiso calc R 1 . .
O O9 0.7740(7) -0.4391(5) 0.7441(9) 0.1177(19) Uani d . 1 . .
C C10 0.3570(7) 0.1318(5) 0.8330(8) 0.0655(17) Uani d . 1 . .
H H10A 0.3776 0.1280 0.9313 0.079 Uiso calc R 1 . .
H H10B 0.4038 0.1937 0.8209 0.079 Uiso calc R 1 . .
C C11 0.2003(7) 0.1420(4) 0.7444(7) 0.0558(14) Uani d . 1 . .
H H11A 0.1817 0.1527 0.6465 0.067 Uiso calc R 1 . .
C C12 -0.0425(6) 0.0581(5) 0.6332(6) 0.0596(15) Uani d . 1 . .
H H12A -0.0433 0.0659 0.5433 0.089 Uiso calc R 1 . .
H H12B -0.0848 0.1188 0.6523 0.089 Uiso calc R 1 . .
H H12C -0.0959 -0.0032 0.6321 0.089 Uiso calc R 1 . .
C C13 0.3944(7) -0.0991(5) 0.9598(6) 0.0595(15) Uani d . 1 . .
H H13A 0.3676 -0.0447 1.0053 0.089 Uiso calc R 1 . .
H H13B 0.4961 -0.1075 1.0066 0.089 Uiso calc R 1 . .
H H13C 0.3498 -0.1637 0.9640 0.089 Uiso calc R 1 . .
C C14 0.0996(6) -0.1543(4) 0.7078(6) 0.0522(13) Uani d . 1 . .
H H14A -0.0017 -0.1426 0.6505 0.063 Uiso calc R 1 . .
H H14B 0.1150 -0.1743 0.8014 0.063 Uiso calc R 1 . .
C C15 0.1489(7) -0.2431(5) 0.6436(7) 0.0616(16) Uani d . 1 . .
H H15A 0.1009 -0.3075 0.6453 0.074 Uiso calc R 1 . .
H H15B 0.1234 -0.2267 0.5462 0.074 Uiso calc R 1 . .
C C16 0.3051(6) -0.2581(5) 0.7227(6) 0.0524(13) Uani d U 1 . .
C C17 0.3904(6) -0.1603(4) 0.7310(6) 0.0467(12) Uani d . 1 . .
H H17A 0.3592 -0.1379 0.6334 0.056 Uiso calc R 1 . .
C C18 0.5504(6) -0.1759(5) 0.7935(6) 0.0554(13) Uani d . 1 . .
H H18A 0.5837 -0.2095 0.8847 0.066 Uiso calc R 1 . .
H H18B 0.5959 -0.1078 0.8086 0.066 Uiso calc R 1 . .
C C19 0.5979(6) -0.2425(5) 0.7016(6) 0.0526(14) Uani d . 1 . .
H H19A 0.5479 -0.3098 0.6836 0.063 Uiso calc R 1 . .
C C20 0.5592(6) -0.1911(5) 0.5610(6) 0.0524(13) Uani d . 1 . .
C C21 0.4825(11) -0.2478(8) 0.4296(8) 0.087(2) Uani d . 1 . .
C C22 0.5278(9) -0.0844(7) 0.3765(9) 0.088(2) Uani d . 1 . .
H H22A 0.4587 -0.0279 0.3415 0.105 Uiso calc R 1 . .
H H22B 0.6036 -0.0701 0.3511 0.105 Uiso calc R 1 . .
C C23 0.5853(8) -0.0952(6) 0.5302(8) 0.0693(17) Uani d . 1 . .
H H23A 0.6326 -0.0428 0.5957 0.083 Uiso calc R 1 . .
C C24 0.7548(7) -0.2639(5) 0.7812(8) 0.0649(16) Uani d . 1 . .
H H24A 0.7784 -0.2830 0.8774 0.078 Uiso calc R 1 . .
H H24B 0.8072 -0.2008 0.7838 0.078 Uiso calc R 1 . .

loop_
_atom_site_aniso_label
_atom_site_aniso_U_11
_atom_site_aniso_U_22
_atom_site_aniso_U_33
_atom_site_aniso_U_12
_atom_site_aniso_U_13
_atom_site_aniso_U_23
N 0.109(3) 0.059(2) 0.196(6) 0.008(3) 0.079(4) -0.003(3)
O1 0.128(5) 0.059(3) 0.100(4) 0.001(3) 0.062(4) 0.019(3)
C1 0.147(8) 0.051(4) 0.152(9) 0.012(5) 0.090(7) 0.001(5)
O2 0.112(4) 0.036(2) 0.090(3) 0.001(2) 0.066(3) 0.002(2)
C2 0.068(4) 0.037(3) 0.083(4) 0.001(3) 0.030(3) 0.007(3)
O3 0.114(4) 0.073(3) 0.120(4) -0.029(3) 0.077(4) -0.020(3)
C3 0.072(4) 0.097(6) 0.093(5) 0.009(4) 0.046(4) -0.015(5)
O4 0.066(2) 0.047(2) 0.062(2) -0.0022(19) 0.037(2) -0.0078(18)
C4 0.069(4) 0.061(4) 0.054(3) -0.009(3) 0.035(3) -0.007(3)
C5 0.072(4) 0.055(3) 0.051(3) 0.006(3) 0.036(3) -0.001(3)
C6 0.061(3) 0.043(3) 0.040(3) -0.001(3) 0.026(2) 0.000(2)
O5 0.157(6) 0.081(4) 0.128(5) 0.010(4) 0.082(5) 0.007(4)
C7 0.049(3) 0.044(3) 0.036(2) -0.002(2) 0.021(2) -0.001(2)
O6 0.155(6) 0.095(4) 0.065(3) -0.007(4) 0.048(3) 0.000(3)
C8 0.051(3) 0.043(3) 0.044(3) -0.002(2) 0.022(2) -0.005(2)
O7 0.241(9) 0.085(5) 0.084(4) -0.049(6) 0.054(5) -0.028(4)
O8 0.294(13) 0.122(7) 0.410(18) -0.038(8) 0.310(15) -0.057(9)
C9 0.062(3) 0.044(3) 0.092(5) -0.008(3) 0.039(3) -0.005(3)
O9 0.109(3) 0.059(2) 0.196(6) 0.008(3) 0.079(4) -0.003(3)
C10 0.075(4) 0.038(3) 0.088(5) -0.010(3) 0.040(4) -0.011(3)
C11 0.078(4) 0.036(3) 0.062(3) 0.002(3) 0.040(3) 0.000(3)
C12 0.065(3) 0.058(4) 0.053(3) 0.008(3) 0.023(3) 0.002(3)
C13 0.072(4) 0.060(4) 0.044(3) 0.009(3) 0.023(3) -0.006(3)
C14 0.053(3) 0.048(3) 0.061(3) -0.003(3) 0.030(3) -0.007(3)
C15 0.059(4) 0.054(4) 0.073(4) -0.010(3) 0.031(3) -0.019(3)
C16 0.065(4) 0.044(3) 0.056(3) 0.001(3) 0.034(3) -0.007(2)
C17 0.051(3) 0.045(3) 0.046(3) 0.003(2) 0.024(2) -0.001(2)
C18 0.056(3) 0.054(3) 0.054(3) 0.003(3) 0.023(3) -0.003(3)
C19 0.053(3) 0.045(3) 0.062(3) 0.004(3) 0.029(3) 0.001(3)
C20 0.055(3) 0.044(3) 0.066(3) 0.007(3) 0.034(3) 0.001(3)
C21 0.114(6) 0.082(6) 0.069(5) -0.005(5) 0.044(4) -0.006(4)
C22 0.104(6) 0.083(6) 0.099(5) 0.020(5) 0.066(5) 0.033(5)
C23 0.076(4) 0.059(4) 0.085(5) 0.003(3) 0.048(4) 0.000(3)
C24 0.058(4) 0.047(3) 0.085(4) 0.006(3) 0.029(3) 0.005(3)

loop_
_atom_type_symbol
_atom_type_description
_atom_type_scat_dispersion_real
_atom_type_scat_dispersion_imag
_atom_type_scat_source
C C 0.0033 0.0016 'International Tables Vol C Tables 4.2.6.8 and 6.1.1.4'
H H 0.0000 0.0000 'International Tables Vol C Tables 4.2.6.8 and 6.1.1.4'
N N 0.0061 0.0033 'International Tables Vol C Tables 4.2.6.8 and 6.1.1.4'
O O 0.0106 0.0060 'International Tables Vol C Tables 4.2.6.8 and 6.1.1.4'

loop_
_geom_angle_atom_site_label_1
_geom_angle_atom_site_label_2
_geom_angle_atom_site_label_3
_geom_angle_site_symmetry_1
_geom_angle_site_symmetry_3
_geom_angle
_geom_angle_publ_flag
O8 N O9 . . 121.4(10) ?
O8 N C24 . . 124.1(9) ?
O9 N C24 . . 113.5(9) ?
C2 C1 H1A . . 109.5 ?
C2 C1 H1B . . 109.5 ?
H1A C1 H1B . . 109.5 ?
C2 C1 H1C . . 109.5 ?
H1A C1 H1C . . 109.5 ?
H1B C1 H1C . . 109.5 ?
C2 O2 C11 . . 119.1(5) ?
O1 C2 O2 . . 123.8(7) ?
O1 C2 C1 . . 126.2(7) ?
O2 C2 C1 . . 110.1(6) ?
C4 C3 H3A . . 109.5 ?
C4 C3 H3B . . 109.5 ?
H3A C3 H3B . . 109.5 ?
C4 C3 H3C . . 109.5 ?
H3A C3 H3C . . 109.5 ?
H3B C3 H3C . . 109.5 ?
C4 O4 C5 . . 118.6(5) ?
O3 C4 O4 . . 123.9(6) ?
O3 C4 C3 . . 125.5(7) ?
O4 C4 C3 . . 110.7(6) ?
O4 C5 C6 . . 113.2(5) ?
O4 C5 H5A . . 108.9 ?
C6 C5 H5A . . 108.9 ?
O4 C5 H5B . . 108.9 ?
C6 C5 H5B . . 108.9 ?
H5A C5 H5B . . 107.8 ?
C11 C6 C5 . . 112.6(5) ?
C11 C6 C12 . . 108.8(5) ?
C5 C6 C12 . . 108.0(4) ?
C11 C6 C7 . . 107.5(4) ?
C5 C6 C7 . . 111.3(4) ?
C12 C6 C7 . . 108.6(4) ?
C14 C7 C6 . . 113.9(4) ?
C14 C7 C8 . . 111.2(4) ?
C6 C7 C8 . . 117.7(4) ?
C14 C7 H7A . . 104.1 ?
C6 C7 H7A . . 104.1 ?
C8 C7 H7A . . 104.1 ?
C21 O6 C22 . . 109.0(6) ?
C9 C8 C13 . . 110.1(5) ?
C9 C8 C7 . . 107.2(4) ?
C13 C8 C7 . . 113.8(4) ?
C9 C8 C17 . . 109.5(4) ?
C13 C8 C17 . . 108.3(4) ?
C7 C8 C17 . . 107.7(4) ?
C10 C9 C8 . . 113.7(5) ?
C10 C9 H9A . . 108.8 ?
C8 C9 H9A . . 108.8 ?
C10 C9 H9B . . 108.8 ?
C8 C9 H9B . . 108.8 ?
H9A C9 H9B . . 107.7 ?
C11 C10 C9 . . 112.1(5) ?
C11 C10 H10A . . 109.2 ?
C9 C10 H10A . . 109.2 ?
C11 C10 H10B . . 109.2 ?
C9 C10 H10B . . 109.2 ?
H10A C10 H10B . . 107.9 ?
O2 C11 C10 . . 110.2(5) ?
O2 C11 C6 . . 107.2(4) ?
C10 C11 C6 . . 114.2(5) ?
O2 C11 H11A . . 108.4 ?
C10 C11 H11A . . 108.4 ?
C6 C11 H11A . . 108.4 ?
C6 C12 H12A . . 109.5 ?
C6 C12 H12B . . 109.5 ?
H12A C12 H12B . . 109.5 ?
C6 C12 H12C . . 109.5 ?
H12A C12 H12C . . 109.5 ?
H12B C12 H12C . . 109.5 ?
C8 C13 H13A . . 109.5 ?
C8 C13 H13B . . 109.5 ?
H13A C13 H13B . . 109.5 ?
C8 C13 H13C . . 109.5 ?
H13A C13 H13C . . 109.5 ?
H13B C13 H13C . . 109.5 ?
C7 C14 C15 . . 111.2(5) ?
C7 C14 H14A . . 109.4 ?
C15 C14 H14A . . 109.4 ?
C7 C14 H14B . . 109.4 ?
C15 C14 H14B . . 109.4 ?
H14A C14 H14B . . 108.0 ?
C16 C15 C14 . . 110.9(5) ?
C16 C15 H15A . . 109.5 ?
C14 C15 H15A . . 109.5 ?
C16 C15 H15B . . 109.5 ?
C14 C15 H15B . . 109.5 ?
H15A C15 H15B . . 108.1 ?
O5 C16 C15 . . 120.8(6) ?
O5 C16 C17 . . 125.5(6) ?
C15 C16 C17 . . 113.7(5) ?
C16 C17 C18 . . 115.3(5) ?
C16 C17 C8 . . 109.5(4) ?
C18 C17 C8 . . 113.6(4) ?
C16 C17 H17A . . 105.9 ?
C18 C17 H17A . . 105.9 ?
C8 C17 H17A . . 105.9 ?
C17 C18 C19 . . 114.2(5) ?
C17 C18 H18A . . 108.7 ?
C19 C18 H18A . . 108.7 ?
C17 C18 H18B . . 108.7 ?
C19 C18 H18B . . 108.7 ?
H18A C18 H18B . . 107.6 ?
C24 C19 C20 . . 111.7(5) ?
C24 C19 C18 . . 109.5(5) ?
C20 C19 C18 . . 111.9(5) ?
C24 C19 H19A . . 107.9 ?
C20 C19 H19A . . 107.9 ?
C18 C19 H19A . . 107.9 ?
C23 C20 C21 . . 107.9(6) ?
C23 C20 C19 . . 130.6(6) ?
C21 C20 C19 . . 121.5(6) ?
O7 C21 O6 . . 121.6(8) ?
O7 C21 C20 . . 129.9(8) ?
O6 C21 C20 . . 108.4(7) ?
O6 C22 C23 . . 105.1(6) ?
O6 C22 H22A . . 110.7 ?
C23 C22 H22A . . 110.7 ?
O6 C22 H22B . . 110.7 ?
C23 C22 H22B . . 110.7 ?
H22A C22 H22B . . 108.8 ?
C20 C23 C22 . . 109.5(7) ?
C20 C23 H23A . . 125.2 ?
C22 C23 H23A . . 125.2 ?
C19 C24 N . . 111.5(6) ?
C19 C24 H24A . . 109.3 ?
N C24 H24A . . 109.3 ?
C19 C24 H24B . . 109.3 ?
N C24 H24B . . 109.3 ?
H24A C24 H24B . . 108.0 ?

loop_
_geom_bond_atom_site_label_1
_geom_bond_atom_site_label_2
_geom_bond_site_symmetry_2
_geom_bond_distance
_geom_bond_publ_flag
N O8 . 1.094(10) ?
N O9 . 1.228(10) ?
N C24 . 1.508(10) ?
O1 C2 . 1.190(8) ?
C1 C2 . 1.492(11) ?
C1 H1A . 0.9600 ?
C1 H1B . 0.9600 ?
C1 H1C . 0.9600 ?
O2 C2 . 1.335(7) ?
O2 C11 . 1.460(7) ?
O3 C4 . 1.200(8) ?
C3 C4 . 1.495(10) ?
C3 H3A . 0.9600 ?
C3 H3B . 0.9600 ?
C3 H3C . 0.9600 ?
O4 C4 . 1.327(7) ?
O4 C5 . 1.451(7) ?
C5 C6 . 1.544(7) ?
C5 H5A . 0.9700 ?
C5 H5B . 0.9700 ?
C6 C11 . 1.538(8) ?
C6 C12 . 1.557(8) ?
C6 C7 . 1.561(8) ?
O5 C16 . 1.361(9) ?
C7 C14 . 1.530(8) ?
C7 C8 . 1.568(7) ?
C7 H7A . 0.9800 ?
O6 C21 . 1.369(10) ?
O6 C22 . 1.416(12) ?
C8 C9 . 1.539(8) ?
C8 C13 . 1.551(8) ?
C8 C17 . 1.585(7) ?
O7 C21 . 1.205(12) ?
C9 C10 . 1.538(9) ?
C9 H9A . 0.9700 ?
C9 H9B . 0.9700 ?
C10 C11 . 1.488(9) ?
C10 H10A . 0.9700 ?
C10 H10B . 0.9700 ?
C11 H11A . 0.9800 ?
C12 H12A . 0.9600 ?
C12 H12B . 0.9600 ?
C12 H12C . 0.9600 ?
C13 H13A . 0.9600 ?
C13 H13B . 0.9600 ?
C13 H13C . 0.9600 ?
C14 C15 . 1.531(8) ?
C14 H14A . 0.9700 ?
C14 H14B . 0.9700 ?
C15 C16 . 1.481(9) ?
C15 H15A . 0.9700 ?
C15 H15B . 0.9700 ?
C16 C17 . 1.517(8) ?
C17 C18 . 1.518(7) ?
C17 H17A . 0.9800 ?
C18 C19 . 1.541(8) ?
C18 H18A . 0.9700 ?
C18 H18B . 0.9700 ?
C19 C24 . 1.500(8) ?
C19 C20 . 1.512(8) ?
C19 H19A . 0.9800 ?
C20 C23 . 1.328(9) ?
C20 C21 . 1.452(10) ?
C22 C23 . 1.473(11) ?
C22 H22A . 0.9700 ?
C22 H22B . 0.9700 ?
C23 H23A . 0.9300 ?
C24 H24A . 0.9700 ?
C24 H24B . 0.9700 ?

loop_
_geom_hbond_atom_site_label_D
_geom_hbond_atom_site_label_H
_geom_hbond_atom_site_label_A
_geom_hbond_site_symmetry_A
_geom_hbond_distance_DH
_geom_hbond_distance_HA
_geom_hbond_distance_DA
_geom_hbond_angle_DHA
C15 H15A O8 1_455 0.97 2.59 3.312(18) 131
C22 H22A O9 2_656 0.97 2.47 3.388(13) 158
C22 H22B O1 2_646 0.97 2.51 3.301(13) 139
C24 H24B O3 1_655 0.97 2.56 3.376(9) 142

loop_
_geom_torsion_atom_site_label_1
_geom_torsion_atom_site_label_2
_geom_torsion_atom_site_label_3
_geom_torsion_atom_site_label_4
_geom_torsion_site_symmetry_1
_geom_torsion_site_symmetry_2
_geom_torsion_site_symmetry_3
_geom_torsion_site_symmetry_4
_geom_torsion
_geom_torsion_publ_flag
C11 O2 C2 O1 . . . . -0.7(10) ?
C11 O2 C2 C1 . . . . 178.3(7) ?
C5 O4 C4 O3 . . . . -3.5(9) ?
C5 O4 C4 C3 . . . . 175.1(5) ?
C4 O4 C5 C6 . . . . 108.6(6) ?
O4 C5 C6 C11 . . . . 75.4(6) ?
O4 C5 C6 C12 . . . . -44.7(7) ?
O4 C5 C6 C7 . . . . -163.8(4) ?
C11 C6 C7 C14 . . . . -175.9(5) ?
C5 C6 C7 C14 . . . . 60.3(6) ?
C12 C6 C7 C14 . . . . -58.4(6) ?
C11 C6 C7 C8 . . . . 51.4(5) ?
C5 C6 C7 C8 . . . . -72.4(6) ?
C12 C6 C7 C8 . . . . 168.9(4) ?
C14 C7 C8 C9 . . . . 174.9(5) ?
C6 C7 C8 C9 . . . . -51.2(6) ?
C14 C7 C8 C13 . . . . -63.1(6) ?
C6 C7 C8 C13 . . . . 70.8(6) ?
C14 C7 C8 C17 . . . . 57.1(5) ?
C6 C7 C8 C17 . . . . -169.0(4) ?
C13 C8 C9 C10 . . . . -73.4(7) ?
C7 C8 C9 C10 . . . . 50.9(7) ?
C17 C8 C9 C10 . . . . 167.6(5) ?
C8 C9 C10 C11 . . . . -56.1(8) ?
C2 O2 C11 C10 . . . . 89.9(7) ?
C2 O2 C11 C6 . . . . -145.2(5) ?
C9 C10 C11 O2 . . . . 177.3(5) ?
C9 C10 C11 C6 . . . . 56.5(7) ?
C5 C6 C11 O2 . . . . -51.7(6) ?
C12 C6 C11 O2 . . . . 68.0(6) ?
C7 C6 C11 O2 . . . . -174.6(5) ?
C5 C6 C11 C10 . . . . 70.7(6) ?
C12 C6 C11 C10 . . . . -169.6(5) ?
C7 C6 C11 C10 . . . . -52.3(6) ?
C6 C7 C14 C15 . . . . 167.4(5) ?
C8 C7 C14 C15 . . . . -56.9(6) ?
C7 C14 C15 C16 . . . . 55.1(7) ?
C14 C15 C16 O5 . . . . 122.3(7) ?
C14 C15 C16 C17 . . . . -57.0(7) ?
O5 C16 C17 C18 . . . . 8.8(8) ?
C15 C16 C17 C18 . . . . -172.0(5) ?
O5 C16 C17 C8 . . . . -120.8(6) ?
C15 C16 C17 C8 . . . . 58.5(6) ?
C9 C8 C17 C16 . . . . -172.8(5) ?
C13 C8 C17 C16 . . . . 67.1(6) ?
C7 C8 C17 C16 . . . . -56.5(5) ?
C9 C8 C17 C18 . . . . 56.7(6) ?
C13 C8 C17 C18 . . . . -63.4(6) ?
C7 C8 C17 C18 . . . . 173.0(4) ?
C16 C17 C18 C19 . . . . 67.9(6) ?
C8 C17 C18 C19 . . . . -164.6(5) ?
C17 C18 C19 C24 . . . . -173.0(5) ?
C17 C18 C19 C20 . . . . 62.6(7) ?
C24 C19 C20 C23 . . . . -70.8(8) ?
C18 C19 C20 C23 . . . . 52.4(8) ?
C24 C19 C20 C21 . . . . 108.2(7) ?
C18 C19 C20 C21 . . . . -128.6(7) ?
C22 O6 C21 O7 . . . . 178.3(11) ?
C22 O6 C21 C20 . . . . 2.0(9) ?
C23 C20 C21 O7 . . . . -176.9(12) ?
C19 C20 C21 O7 . . . . 3.9(16) ?
C23 C20 C21 O6 . . . . -0.9(9) ?
C19 C20 C21 O6 . . . . 179.9(6) ?
C21 O6 C22 C23 . . . . -2.2(9) ?
C21 C20 C23 C22 . . . . -0.5(8) ?
C19 C20 C23 C22 . . . . 178.6(6) ?
O6 C22 C23 C20 . . . . 1.7(8) ?
C20 C19 C24 N . . . . -70.7(7) ?
C18 C19 C24 N . . . . 164.7(6) ?
O8 N C24 C19 . . . . 110.7(14) ?
O9 N C24 C19 . . . . -80.2(10) ?
